data_4323491
loop_
_publ_author_name
'Reint Eujen'
'Berthold Hoge'
'David J. Brauer'

_publ_contact_author
;
       Prof. David J. Brauer
       Anorganische Chemie, Fachbereich 9      
       Bergische Universit\"at Gesamthochschule
       Gauszstr. 20
       42097 Wuppertal
       Bundesrepublik Deutschland
;
_publ_contact_author_email brauer@wrcs3.urz.uni-wuppertal.de
_publ_contact_author_fax '049 202 439-2901'
_publ_contact_author_phone '049 202 439-2457'
_publ_section_title
;
 Preparation and NMR Spectra of Difluoromethylated Silver(I) and
 Silver(III) Compounds. Structure of [PNP][Ag(CF~2~H)~4~].
;
_journal_name_full 'Inorganic Chemistry'
_journal_page_first 3160
_journal_page_last 3166
_journal_paper_doi 10.1021/ic961398w
_journal_volume 36
_journal_year 1997
_chemical_compound_source 'current publication'
_chemical_formula_moiety 'C36 H30 N P2 +, C4 H4 Ag F8 -'
_chemical_formula_structural '[(C6 H5)3P]2 N +, Ag(CF2 H)4 -'
_chemical_formula_sum 'C40 H34 Ag F8 N P2'
_chemical_formula_weight 850.49
_chemical_melting_point 394.15
_chemical_name_systematic
; 
 Bis-(triphenylphospnoranyliden)ammonium tetrakis-difluoromethylargentate(III) 
;
_space_group_IT_number 78
_symmetry_cell_setting tetragonal
_symmetry_space_group_name_Hall 'P 4cw'
_symmetry_space_group_name_H-M 'P 43'
_atom_sites_solution_hydrogens geom
_atom_sites_solution_primary direct
_atom_sites_solution_secondary difmap
_audit_creation_method SHELXL
_cell_angle_alpha 90.00
_cell_angle_beta 90.00
_cell_angle_gamma 90.00
_cell_formula_units_Z 4
_cell_length_a 9.4748(10)
_cell_length_b 9.4748(10)
_cell_length_c 42.159(6)
_cell_measurement_reflns_used 32
_cell_measurement_temperature 297(2)
_cell_measurement_theta_max 32.9
_cell_measurement_theta_min 31.1
_cell_volume 3784.7(8)
_computing_cell_refinement 'Siemens P3/P4 V4.27'
_computing_data_collection 'Siemens P3/P4 V4.27'
_computing_data_reduction 'Siemens XDISK/XPREP(SHELXTL-PC Version 5)'
_computing_molecular_graphics 'Siemens XP( SHELXTL-PC Version 5'
_computing_publication_material 'SHELXTL-93 (Sheldrick, 1993)'
_computing_structure_refinement 'SHELXL-93 (Sheldrick, 1993)'
_computing_structure_solution 'SHELXS-86 (Sheldrick, 1990)'
_diffrn_ambient_temperature 297(2)
_diffrn_measurement_device 'Siemens P3'
_diffrn_measurement_method '2\q/\q scans'
_diffrn_radiation_monochromator graphite
_diffrn_radiation_source 'fine-focus sealed tube'
_diffrn_radiation_type CuK\a
_diffrn_radiation_wavelength 1.54178
_diffrn_reflns_av_R_equivalents 0.0241
_diffrn_reflns_av_sigmaI/netI 0.0231
_diffrn_reflns_limit_h_max 11
_diffrn_reflns_limit_h_min 0
_diffrn_reflns_limit_k_max 11
_diffrn_reflns_limit_k_min 0
_diffrn_reflns_limit_l_max 51
_diffrn_reflns_limit_l_min 0
_diffrn_reflns_number 4038
_diffrn_reflns_theta_max 69.12
_diffrn_reflns_theta_min 4.19
_diffrn_standards_decay_% 0
_diffrn_standards_interval_count 100
_diffrn_standards_number 3
_exptl_absorpt_coefficient_mu 5.679
_exptl_absorpt_correction_T_max 0.3772
_exptl_absorpt_correction_T_min 0.2468
_exptl_absorpt_correction_type integration
_exptl_crystal_colour tan
_exptl_crystal_density_diffrn 1.493
_exptl_crystal_density_method none
_exptl_crystal_description 'tetragonal bipyramid'
_exptl_crystal_F_000 1720
_exptl_crystal_size_max 0.42
_exptl_crystal_size_mid 0.30
_exptl_crystal_size_min 0.25
_refine_diff_density_max 1.013
_refine_diff_density_min -0.659
_refine_diff_density_rms 0.072
_refine_ls_abs_structure_details 'Flack H D (1983), Acta Cryst. A39, 876-881'
_refine_ls_abs_structure_Flack 0.001(11)
_refine_ls_extinction_coef 0.00076(11)
_refine_ls_extinction_expression Fc^*^=kFc[1+0.001xFc^2^\l^3^/sin(2\q)]^-1/4^
_refine_ls_extinction_method SHELXL
_refine_ls_goodness_of_fit_all 1.008
_refine_ls_goodness_of_fit_obs 1.019
_refine_ls_hydrogen_treatment refU
_refine_ls_matrix_type full
_refine_ls_number_parameters 470
_refine_ls_number_reflns 3595
_refine_ls_number_restraints 1
_refine_ls_restrained_S_all 1.008
_refine_ls_restrained_S_obs 1.019
_refine_ls_R_factor_all 0.0469
_refine_ls_R_factor_obs 0.0453
_refine_ls_shift/esd_max 0.113
_refine_ls_shift/esd_mean 0.005
_refine_ls_structure_factor_coef Fsqd
_refine_ls_weighting_details 'w=1/[\s^2^(Fo^2^)+(0.0700P)^2^+5.0000P] where P=(Fo^2^+2Fc^2^)/3'
_refine_ls_weighting_scheme calc
_refine_ls_wR_factor_all 0.1171
_refine_ls_wR_factor_obs 0.1155
_reflns_number_observed 3444
_reflns_number_total 3595
_reflns_observed_criterion >2sigma(I)
_cod_data_source_file ic961398w.cif
_cod_data_source_block pnpag
_cod_depositor_comments
;
The following automatic conversions were performed:

'_chemical_melting_point' value '121_C' was changed to '394.15' - it
was converted from degrees Celsius(C) to Kelvins(K).

Automatic conversion script
Id: cif_fix_values 1715 2011-07-08 13:25:40Z adriana 

The following automatic conversions were performed:

'_refine_ls_weighting_scheme' value 'calc
w=1/[\s^2^(Fo^2^)+(0.0700P)^2^+5.0000P] where P=(Fo^2^+2Fc^2^)/3' was
changed to 'calc'. New tag '_refine_ls_weighting_details' was
created. The value of the new tag was set to
'w=1/[\s^2^(Fo^2^)+(0.0700P)^2^+5.0000P] where P=(Fo^2^+2Fc^2^)/3'.

Automatic conversion script
Id: cif_fix_values 3143 2015-03-26 13:38:13Z robertas 
;
_cod_original_cell_volume 3784.7(6)
_cod_database_code 4323491

loop_
_symmetry_equiv_pos_as_xyz
'x, y, z'
'-x, -y, z+1/2'
'-y, x, z+3/4'
'y, -x, z+1/4'

loop_
_atom_site_aniso_label
_atom_site_aniso_U_11
_atom_site_aniso_U_22
_atom_site_aniso_U_33
_atom_site_aniso_U_23
_atom_site_aniso_U_13
_atom_site_aniso_U_12
Ag 0.0575(3) 0.0581(3) 0.0409(3) -0.0007(2) -0.0009(2) -0.0093(2)
F1 0.094(5) 0.172(8) 0.102(6) -0.034(5) -0.030(4) -0.016(5)
F2 0.169(10) 0.410(24) 0.192(13) -0.216(16) -0.063(9) 0.119(12)
F3 0.098(6) 0.163(8) 0.213(11) 0.044(8) 0.066(7) -0.007(5)
F4 0.155(9) 0.205(12) 0.214(13) 0.142(11) -0.028(8) -0.027(8)
F5 0.283(16) 0.212(12) 0.145(9) -0.109(10) -0.111(10) 0.068(12)
F6 0.150(10) 0.365(21) 0.143(9) -0.035(12) -0.094(8) 0.026(12)
F7 0.222(14) 0.171(11) 0.425(27) 0.154(14) 0.230(18) 0.061(10)
F8 0.193(11) 0.105(6) 0.257(14) 0.091(8) 0.090(10) 0.042(7)
C1 0.083(9) 0.266(24) 0.088(10) -0.082(13) 0.000(7) -0.022(12)
C2 0.076(7) 0.171(14) 0.107(10) 0.055(10) 0.023(7) 0.004(8)
C3 0.120(13) 0.244(24) 0.066(8) -0.038(11) -0.023(8) -0.002(13)
C4 0.125(13) 0.121(12) 0.179(20) 0.062(12) 0.061(13) 0.007(10)
P1 0.0420(8) 0.0438(8) 0.0317(7) -0.0020(6) 0.0018(6) 0.0008(6)
P2 0.0432(8) 0.0394(8) 0.0331(7) -0.0023(6) 0.0029(6) -0.0026(6)
N 0.054(3) 0.056(3) 0.036(3) -0.012(3) 0.005(2) -0.010(3)
C11 0.045(3) 0.051(4) 0.032(3) -0.001(3) 0.002(3) -0.003(3)
C12 0.044(4) 0.062(4) 0.050(4) 0.001(3) -0.003(3) 0.002(3)
C13 0.045(4) 0.099(7) 0.057(5) -0.014(5) 0.006(4) -0.017(4)
C14 0.065(5) 0.078(6) 0.053(5) 0.003(4) 0.013(4) -0.014(4)
C15 0.077(6) 0.067(5) 0.059(5) 0.009(4) 0.014(4) -0.017(4)
C16 0.056(4) 0.058(4) 0.055(4) 0.008(4) 0.006(3) 0.003(3)
C21 0.061(4) 0.058(4) 0.034(3) 0.002(3) 0.007(3) 0.016(3)
C22 0.083(6) 0.060(5) 0.057(5) 0.010(4) 0.009(4) 0.011(4)
C23 0.118(9) 0.094(8) 0.068(7) 0.035(6) 0.021(7) 0.026(7)
C24 0.109(9) 0.136(11) 0.049(5) 0.033(7) 0.018(6) 0.048(8)
C25 0.093(7) 0.136(11) 0.040(5) -0.007(6) -0.015(5) 0.026(7)
C26 0.072(5) 0.085(6) 0.045(4) -0.006(4) -0.012(4) 0.007(5)
C31 0.043(3) 0.053(4) 0.036(3) 0.002(3) 0.005(3) 0.002(3)
C32 0.073(5) 0.048(4) 0.065(5) -0.011(4) 0.008(4) 0.001(4)
C33 0.111(9) 0.061(5) 0.081(7) -0.015(5) 0.014(6) 0.024(5)
C34 0.080(7) 0.090(7) 0.084(7) -0.011(6) 0.019(6) 0.034(6)
C35 0.044(4) 0.112(8) 0.075(6) -0.005(6) 0.009(4) 0.013(5)
C36 0.048(4) 0.071(5) 0.054(5) -0.004(4) 0.000(3) -0.003(4)
C41 0.048(4) 0.039(3) 0.039(3) -0.002(3) 0.001(3) -0.005(3)
C42 0.083(6) 0.055(4) 0.041(4) -0.003(3) -0.002(4) 0.018(4)
C43 0.107(8) 0.076(6) 0.038(4) 0.000(4) -0.014(4) 0.014(5)
C44 0.081(6) 0.063(5) 0.069(6) 0.006(4) -0.029(5) 0.014(5)
C45 0.072(5) 0.058(5) 0.069(6) -0.001(4) -0.013(4) 0.018(4)
C46 0.060(4) 0.048(4) 0.054(4) -0.006(3) -0.005(3) 0.004(3)
C51 0.041(3) 0.042(3) 0.045(3) 0.003(3) -0.001(3) -0.004(3)
C52 0.060(5) 0.047(4) 0.061(5) -0.006(3) 0.006(4) -0.005(3)
C53 0.077(6) 0.042(4) 0.097(7) -0.015(4) 0.000(5) -0.009(4)
C54 0.057(5) 0.047(4) 0.114(8) 0.006(5) -0.001(5) -0.009(4)
C55 0.060(5) 0.061(5) 0.098(7) 0.020(5) 0.014(5) -0.017(4)
C56 0.061(4) 0.051(4) 0.063(5) 0.002(4) 0.011(4) -0.008(3)
C61 0.046(3) 0.045(3) 0.042(3) -0.002(3) 0.003(3) 0.002(3)
C62 0.054(4) 0.057(4) 0.055(4) 0.001(3) 0.018(4) -0.005(3)
C63 0.058(5) 0.085(6) 0.063(5) -0.005(5) 0.020(4) -0.014(4)
C64 0.048(4) 0.101(7) 0.076(6) -0.020(6) 0.011(4) -0.001(5)
C65 0.045(4) 0.085(6) 0.083(7) 0.000(5) -0.009(4) 0.014(4)
C66 0.046(4) 0.074(5) 0.059(5) 0.011(4) -0.001(3) 0.001(4)

loop_
_atom_site_label
_atom_site_type_symbol
_atom_site_fract_x
_atom_site_fract_y
_atom_site_fract_z
_atom_site_U_iso_or_equiv
_atom_site_thermal_displace_type
_atom_site_occupancy
_atom_site_calc_flag
_atom_site_refinement_flags
_atom_site_disorder_group
Ag Ag 0.87702(6) 0.97383(6) 0.822339(12) 0.0522(2) Uani 1 d . .
F1 F 1.0969(8) 1.0382(10) 0.8691(2) 0.123(3) Uani 1 d . .
F2 F 0.8953(14) 1.0975(22) 0.8836(4) 0.257(11) Uani 1 d . .
F3 F 0.6302(9) 0.8424(12) 0.8486(3) 0.158(4) Uani 1 d . .
F4 F 0.8083(12) 0.7423(14) 0.8663(3) 0.191(6) Uani 1 d . .
F5 F 0.8069(17) 0.8152(15) 0.7657(3) 0.213(7) Uani 1 d . .
F6 F 0.6513(15) 0.9493(20) 0.7781(3) 0.219(7) Uani 1 d . .
F7 F 1.0753(16) 1.1207(14) 0.7825(5) 0.273(12) Uani 1 d . .
F8 F 0.9073(14) 1.2472(11) 0.7923(4) 0.185(6) Uani 1 d . .
C1 C 0.9661(15) 1.0217(27) 0.8661(4) 0.146(8) Uani 1 d . .
H1 H 0.9548(15) 0.9335(27) 0.8766(4) 0.175 Uiso 1 calc R .
C2 C 0.7622(13) 0.8049(19) 0.8418(4) 0.118(5) Uani 1 d . .
H2 H 0.7559(13) 0.7353(19) 0.8256(4) 0.142 Uiso 1 calc R .
C3 C 0.7816(20) 0.9326(27) 0.7792(4) 0.143(7) Uani 1 d . .
H3 H 0.8187(20) 1.0017(27) 0.7652(4) 0.172 Uiso 1 calc R .
C4 C 0.9849(19) 1.1395(19) 0.8007(6) 0.142(8) Uani 1 d . .
H4 H 1.0357(19) 1.1778(19) 0.8181(6) 0.170 Uiso 1 calc R .
P1 P 0.2723(2) 0.5297(2) 0.89010(4) 0.0392(3) Uani 1 d . .
P2 P 0.3222(2) 0.7116(2) 0.94573(4) 0.0386(3) Uani 1 d . .
N N 0.3486(7) 0.6397(7) 0.91233(14) 0.0484(14) Uani 1 d . .
C11 C 0.1353(7) 0.4310(7) 0.90925(15) 0.0426(14) Uani 1 d . .
C12 C -0.0054(8) 0.4707(9) 0.9073(2) 0.052(2) Uani 1 d . .
H12 H -0.0324(8) 0.5478(9) 0.8942(2) 0.062 Uiso 1 calc R .
C13 C -0.1064(9) 0.3975(11) 0.9244(2) 0.067(2) Uani 1 d . .
H13 H -0.2028(9) 0.4242(11) 0.9229(2) 0.080 Uiso 1 calc R .
C14 C -0.0683(10) 0.2874(11) 0.9434(2) 0.065(2) Uani 1 d . .
H14 H -0.1383(10) 0.2376(11) 0.9550(2) 0.078 Uiso 1 calc R .
C15 C 0.0708(10) 0.2480(10) 0.9458(2) 0.068(2) Uani 1 d . .
H15 H 0.0968(10) 0.1715(10) 0.9591(2) 0.081 Uiso 1 calc R .
C16 C 0.1732(9) 0.3200(9) 0.9288(2) 0.056(2) Uani 1 d . .
H16 H 0.2694(9) 0.2931(9) 0.9306(2) 0.067 Uiso 1 calc R .
C21 C 0.2007(8) 0.6122(8) 0.8555(2) 0.051(2) Uani 1 d . .
C22 C 0.2476(11) 0.7452(10) 0.8466(2) 0.067(2) Uani 1 d . .
H22 H 0.3090(11) 0.7961(10) 0.8602(2) 0.080 Uiso 1 calc R .
C23 C 0.2060(15) 0.8048(14) 0.8180(3) 0.093(4) Uani 1 d . .
H23 H 0.2397(15) 0.8955(14) 0.8121(3) 0.112 Uiso 1 calc R .
C24 C 0.1178(15) 0.7337(17) 0.7988(3) 0.098(4) Uani 1 d . .
H24 H 0.0892(15) 0.7756(17) 0.7794(3) 0.117 Uiso 1 calc R .
C25 C 0.0673(13) 0.6002(15) 0.8067(2) 0.090(4) Uani 1 d . .
H25 H 0.0048(13) 0.5514(15) 0.7929(2) 0.108 Uiso 1 calc R .
C26 C 0.1104(10) 0.5391(11) 0.8353(2) 0.067(2) Uani 1 d . .
H26 H 0.0779(10) 0.4477(11) 0.8410(2) 0.081 Uiso 1 calc R .
C31 C 0.4017(7) 0.4088(8) 0.8747(2) 0.0440(15) Uani 1 d . .
C32 C 0.3627(10) 0.2784(8) 0.8628(2) 0.062(2) Uani 1 d . .
H32 H 0.2684(10) 0.2460(8) 0.8651(2) 0.074 Uiso 1 calc R .
C33 C 0.4612(14) 0.1957(11) 0.8476(3) 0.084(3) Uani 1 d . .
H33 H 0.4352(14) 0.1049(11) 0.8400(3) 0.101 Uiso 1 calc R .
C34 C 0.5964(12) 0.2431(12) 0.8432(3) 0.085(3) Uani 1 d . .
H34 H 0.6623(12) 0.1868(12) 0.8319(3) 0.102 Uiso 1 calc R .
C35 C 0.6372(9) 0.3726(13) 0.8553(3) 0.077(3) Uani 1 d . .
H35 H 0.7317(9) 0.4041(13) 0.8528(3) 0.092 Uiso 1 calc R .
C36 C 0.5397(8) 0.4556(10) 0.8709(2) 0.057(2) Uani 1 d . .
H36 H 0.5669(8) 0.5451(10) 0.8790(2) 0.069 Uiso 1 calc R .
C41 C 0.4126(7) 0.6184(7) 0.9770(2) 0.0418(14) Uani 1 d . .
C42 C 0.3901(10) 0.6535(9) 1.0087(2) 0.059(2) Uani 1 d . .
H42 H 0.3208(10) 0.7217(9) 1.0142(2) 0.071 Uiso 1 calc R .
C43 C 0.4689(12) 0.5888(11) 1.0323(2) 0.074(3) Uani 1 d . .
H43 H 0.4531(12) 0.6123(11) 1.0539(2) 0.088 Uiso 1 calc R .
C44 C 0.5693(11) 0.4914(10) 1.0245(2) 0.071(2) Uani 1 d . .
H44 H 0.6239(11) 0.4481(10) 1.0407(2) 0.085 Uiso 1 calc R .
C45 C 0.5919(10) 0.4556(10) 0.9932(2) 0.067(2) Uani 1 d . .
H45 H 0.6605(10) 0.3866(10) 0.9878(2) 0.080 Uiso 1 calc R .
C46 C 0.5135(9) 0.5211(8) 0.9698(2) 0.054(2) Uani 1 d . .
H46 H 0.5305(9) 0.4978(8) 0.9482(2) 0.065 Uiso 1 calc R .
C51 C 0.4014(7) 0.8832(7) 0.9449(2) 0.0431(14) Uani 1 d . .
C52 C 0.3761(9) 0.9795(8) 0.9692(2) 0.056(2) Uani 1 d . .
H52 H 0.3106(9) 0.9584(8) 0.9856(2) 0.067 Uiso 1 calc R .
C53 C 0.4482(11) 1.1071(9) 0.9690(3) 0.072(3) Uani 1 d . .
H53 H 0.4309(11) 1.1739(9) 0.9853(3) 0.086 Uiso 1 calc R .
C54 C 0.5434(9) 1.1381(9) 0.9457(3) 0.073(3) Uani 1 d . .
H54 H 0.5929(9) 1.2252(9) 0.9463(3) 0.087 Uiso 1 calc R .
C55 C 0.5678(10) 1.0457(10) 0.9218(3) 0.073(3) Uani 1 d . .
H55 H 0.6328(10) 1.0694(10) 0.9055(3) 0.088 Uiso 1 calc R .
C56 C 0.4973(9) 0.9147(9) 0.9210(2) 0.058(2) Uani 1 d . .
H56 H 0.5151(9) 0.8491(9) 0.9044(2) 0.070 Uiso 1 calc R .
C61 C 0.1408(7) 0.7316(7) 0.9566(2) 0.0444(14) Uani 1 d . .
C62 C 0.0745(8) 0.6380(9) 0.9777(2) 0.055(2) Uani 1 d . .
H62 H 0.1271(8) 0.5649(9) 0.9876(2) 0.067 Uiso 1 calc R .
C63 C -0.0685(10) 0.6534(11) 0.9840(2) 0.069(2) Uani 1 d . .
H63 H -0.1139(10) 0.5905(11) 0.9983(2) 0.083 Uiso 1 calc R .
C64 C -0.1445(10) 0.7582(12) 0.9698(3) 0.075(3) Uani 1 d . .
H64 H -0.2424(10) 0.7667(12) 0.9743(3) 0.090 Uiso 1 calc R .
C65 C -0.0824(9) 0.8513(11) 0.9493(2) 0.071(3) Uani 1 d . .
H65 H -0.1362(9) 0.9243(11) 0.9396(2) 0.085 Uiso 1 calc R .
C66 C 0.0624(8) 0.8370(10) 0.9426(2) 0.060(2) Uani 1 d . .
H66 H 0.1066(8) 0.9008(10) 0.9283(2) 0.072 Uiso 1 calc R .

loop_
_atom_type_symbol
_atom_type_description
_atom_type_scat_dispersion_real
_atom_type_scat_dispersion_imag
_atom_type_scat_source
C C 0.0181 0.0091 'International Tables Vol C Tables 4.2.6.8 and 6.1.1.4'
H H 0.0000 0.0000 'International Tables Vol C Tables 4.2.6.8 and 6.1.1.4'
N N 0.0311 0.0180 'International Tables Vol C Tables 4.2.6.8 and 6.1.1.4'
F F 0.0727 0.0534 'International Tables Vol C Tables 4.2.6.8 and 6.1.1.4'
P P 0.2955 0.4335 'International Tables Vol C Tables 4.2.6.8 and 6.1.1.4'
Ag Ag 0.1306 4.2820 'International Tables Vol C Tables 4.2.6.8 and 6.1.1.4'

loop_
_exptl_crystal_face_index_h
_exptl_crystal_face_index_k
_exptl_crystal_face_index_l
_exptl_crystal_face_perp_dist
1.00 0.00 0.00 0.1400
-1.00 0.00 0.00 0.1600
1.00 0.00 1.00 0.1260
-1.00 0.00 1.00 0.1340
0.00 1.00 1.00 0.1320
0.00 -1.00 1.00 0.1020
0.00 1.00 -4.00 0.1600
0.00 -1.00 -4.00 0.2200
0.00 0.00 1.00 0.2100
0.00 0.00 -1.00 0.2100

loop_
_geom_angle_atom_site_label_1
_geom_angle_atom_site_label_2
_geom_angle_atom_site_label_3
_geom_angle
_geom_angle_site_symmetry_1
_geom_angle_site_symmetry_3
_geom_angle_publ_flag
C3 Ag C1 177.5(8) . . ?
C3 Ag C4 88.4(10) . . ?
C1 Ag C4 91.4(10) . . ?
C3 Ag C2 88.4(8) . . ?
C1 Ag C2 91.7(8) . . ?
C4 Ag C2 176.8(9) . . ?
F2 C1 F1 113.9(14) . . ?
F2 C1 Ag 116.1(12) . . ?
F1 C1 Ag 121.1(10) . . ?
F4 C2 F3 105.7(12) . . ?
F4 C2 Ag 119.7(11) . . ?
F3 C2 Ag 111.6(11) . . ?
F6 C3 F5 106.3(18) . . ?
F6 C3 Ag 116.3(12) . . ?
F5 C3 Ag 118.4(14) . . ?
F7 C4 F8 110.8(16) . . ?
F7 C4 Ag 122.3(14) . . ?
F8 C4 Ag 115.5(12) . . ?
N P1 C21 111.7(4) . . ?
N P1 C11 114.2(3) . . ?
C21 P1 C11 108.7(4) . . ?
N P1 C31 108.8(3) . . ?
C21 P1 C31 104.0(3) . . ?
C11 P1 C31 108.9(3) . . ?
N P2 C61 115.1(3) . . ?
N P2 C51 107.8(3) . . ?
C61 P2 C51 108.2(3) . . ?
N P2 C41 111.3(3) . . ?
C61 P2 C41 108.7(3) . . ?
C51 P2 C41 105.1(3) . . ?
P1 N P2 137.7(4) . . ?
C16 C11 C12 119.4(7) . . ?
C16 C11 P1 118.5(6) . . ?
C12 C11 P1 121.8(6) . . ?
C13 C12 C11 119.8(8) . . ?
C14 C13 C12 120.4(8) . . ?
C13 C14 C15 120.4(8) . . ?
C14 C15 C16 120.0(9) . . ?
C11 C16 C15 120.0(8) . . ?
C22 C21 C26 119.0(8) . . ?
C22 C21 P1 119.7(7) . . ?
C26 C21 P1 120.9(7) . . ?
C23 C22 C21 120.9(11) . . ?
C24 C23 C22 119.7(12) . . ?
C23 C24 C25 121.6(10) . . ?
C24 C25 C26 118.8(11) . . ?
C21 C26 C25 120.0(10) . . ?
C32 C31 C36 119.6(7) . . ?
C32 C31 P1 121.2(6) . . ?
C36 C31 P1 118.7(6) . . ?
C33 C32 C31 119.7(9) . . ?
C34 C33 C32 120.7(10) . . ?
C33 C34 C35 120.2(9) . . ?
C36 C35 C34 119.6(9) . . ?
C35 C36 C31 120.2(9) . . ?
C46 C41 C42 118.8(7) . . ?
C46 C41 P2 120.2(6) . . ?
C42 C41 P2 120.8(5) . . ?
C43 C42 C41 119.9(8) . . ?
C44 C43 C42 120.2(9) . . ?
C43 C44 C45 120.3(8) . . ?
C44 C45 C46 119.3(8) . . ?
C41 C46 C45 121.5(8) . . ?
C56 C51 C52 120.3(7) . . ?
C56 C51 P2 119.0(6) . . ?
C52 C51 P2 120.5(6) . . ?
C53 C52 C51 118.7(8) . . ?
C54 C53 C52 121.2(9) . . ?
C55 C54 C53 120.6(8) . . ?
C54 C55 C56 120.4(9) . . ?
C51 C56 C55 118.8(8) . . ?
C66 C61 C62 119.2(7) . . ?
C66 C61 P2 119.0(6) . . ?
C62 C61 P2 121.7(6) . . ?
C63 C62 C61 119.4(8) . . ?
C64 C63 C62 120.5(9) . . ?
C63 C64 C65 121.3(8) . . ?
C64 C65 C66 118.9(9) . . ?
C61 C66 C65 120.7(8) . . ?

loop_
_geom_bond_atom_site_label_1
_geom_bond_atom_site_label_2
_geom_bond_distance
_geom_bond_site_symmetry_2
_geom_bond_publ_flag
Ag C3 2.068(14) . ?
Ag C1 2.079(13) . ?
Ag C4 2.08(2) . ?
Ag C2 2.102(15) . ?
F1 C1 1.26(2) . ?
F2 C1 1.23(2) . ?
F3 C2 1.332(15) . ?
F4 C2 1.27(2) . ?
F5 C3 1.27(2) . ?
F6 C3 1.25(2) . ?
F7 C4 1.16(2) . ?
F8 C4 1.31(2) . ?
P1 N 1.578(6) . ?
P1 C21 1.790(7) . ?
P1 C11 1.792(7) . ?
P1 C31 1.800(7) . ?
P2 N 1.584(6) . ?
P2 C61 1.788(7) . ?
P2 C51 1.791(7) . ?
P2 C41 1.803(7) . ?
C11 C16 1.384(11) . ?
C11 C12 1.387(10) . ?
C12 C13 1.384(12) . ?
C13 C14 1.364(15) . ?
C14 C15 1.373(14) . ?
C15 C16 1.385(12) . ?
C21 C22 1.388(12) . ?
C21 C26 1.389(12) . ?
C22 C23 1.386(14) . ?
C23 C24 1.35(2) . ?
C24 C25 1.39(2) . ?
C25 C26 1.400(13) . ?
C31 C32 1.384(11) . ?
C31 C36 1.390(10) . ?
C32 C33 1.377(13) . ?
C33 C34 1.37(2) . ?
C34 C35 1.38(2) . ?
C35 C36 1.380(12) . ?
C41 C46 1.362(10) . ?
C41 C42 1.395(10) . ?
C42 C43 1.385(12) . ?
C43 C44 1.366(13) . ?
C44 C45 1.375(14) . ?
C45 C46 1.383(12) . ?
C51 C56 1.387(11) . ?
C51 C52 1.393(11) . ?
C52 C53 1.388(11) . ?
C53 C54 1.36(2) . ?
C54 C55 1.35(2) . ?
C55 C56 1.411(12) . ?
C61 C66 1.377(11) . ?
C61 C62 1.405(10) . ?
C62 C63 1.389(12) . ?
C63 C64 1.36(2) . ?
C64 C65 1.369(15) . ?
C65 C66 1.407(11) . ?

loop_
_geom_torsion_atom_site_label_1
_geom_torsion_atom_site_label_2
_geom_torsion_atom_site_label_3
_geom_torsion_atom_site_label_4
_geom_torsion
_geom_torsion_site_symmetry_1
_geom_torsion_site_symmetry_2
_geom_torsion_site_symmetry_3
_geom_torsion_site_symmetry_4
_geom_torsion_publ_flag
C3 Ag C1 F2 8.8(228) . . . . ?
C4 Ag C1 F2 95.1(22) . . . . ?
C2 Ag C1 F2 -84.6(22) . . . . ?
C3 Ag C1 F1 -136.5(203) . . . . ?
C4 Ag C1 F1 -50.2(20) . . . . ?
C2 Ag C1 F1 130.1(20) . . . . ?
C3 Ag C2 F4 155.8(16) . . . . ?
C1 Ag C2 F4 -26.7(16) . . . . ?
C4 Ag C2 F4 159.5(115) . . . . ?
C3 Ag C2 F3 -80.2(14) . . . . ?
C1 Ag C2 F3 97.4(13) . . . . ?
C4 Ag C2 F3 -76.5(126) . . . . ?
C1 Ag C3 F6 -29.2(227) . . . . ?
C4 Ag C3 F6 -115.5(21) . . . . ?
C2 Ag C3 F6 64.3(21) . . . . ?
C1 Ag C3 F5 -157.7(206) . . . . ?
C4 Ag C3 F5 115.9(19) . . . . ?
C2 Ag C3 F5 -64.3(18) . . . . ?
C3 Ag C4 F7 -71.2(24) . . . . ?
C1 Ag C4 F7 111.3(24) . . . . ?
C2 Ag C4 F7 -74.9(124) . . . . ?
C3 Ag C4 F8 68.9(19) . . . . ?
C1 Ag C4 F8 -108.6(19) . . . . ?
C2 Ag C4 F8 65.2(129) . . . . ?
C21 P1 N P2 109.1(7) . . . . ?
C11 P1 N P2 -14.8(8) . . . . ?
C31 P1 N P2 -136.7(6) . . . . ?
C61 P2 N P1 -29.0(8) . . . . ?
C51 P2 N P1 -149.8(6) . . . . ?
C41 P2 N P1 95.4(7) . . . . ?
N P1 C11 C16 -78.1(7) . . . . ?
C21 P1 C11 C16 156.5(6) . . . . ?
C31 P1 C11 C16 43.8(7) . . . . ?
N P1 C11 C12 96.0(7) . . . . ?
C21 P1 C11 C12 -29.4(7) . . . . ?
C31 P1 C11 C12 -142.1(6) . . . . ?
C16 C11 C12 C13 -1.1(12) . . . . ?
P1 C11 C12 C13 -175.1(6) . . . . ?
C11 C12 C13 C14 0.5(13) . . . . ?
C12 C13 C14 C15 0.2(14) . . . . ?
C13 C14 C15 C16 -0.3(15) . . . . ?
C12 C11 C16 C15 1.0(12) . . . . ?
P1 C11 C16 C15 175.3(7) . . . . ?
C14 C15 C16 C11 -0.3(14) . . . . ?
N P1 C21 C22 17.4(8) . . . . ?
C11 P1 C21 C22 144.3(6) . . . . ?
C31 P1 C21 C22 -99.8(7) . . . . ?
N P1 C21 C26 -169.7(6) . . . . ?
C11 P1 C21 C26 -42.8(8) . . . . ?
C31 P1 C21 C26 73.1(7) . . . . ?
C26 C21 C22 C23 -0.3(13) . . . . ?
P1 C21 C22 C23 172.7(8) . . . . ?
C21 C22 C23 C24 0.8(16) . . . . ?
C22 C23 C24 C25 -0.5(18) . . . . ?
C23 C24 C25 C26 -0.2(17) . . . . ?
C22 C21 C26 C25 -0.4(13) . . . . ?
P1 C21 C26 C25 -173.3(7) . . . . ?
C24 C25 C26 C21 0.7(15) . . . . ?
N P1 C31 C32 160.0(6) . . . . ?
C21 P1 C31 C32 -80.8(7) . . . . ?
C11 P1 C31 C32 35.0(7) . . . . ?
N P1 C31 C36 -28.8(7) . . . . ?
C21 P1 C31 C36 90.3(7) . . . . ?
C11 P1 C31 C36 -153.9(6) . . . . ?
C36 C31 C32 C33 0.8(13) . . . . ?
P1 C31 C32 C33 171.8(8) . . . . ?
C31 C32 C33 C34 -2.1(16) . . . . ?
C32 C33 C34 C35 2.7(18) . . . . ?
C33 C34 C35 C36 -2.0(17) . . . . ?
C34 C35 C36 C31 0.7(15) . . . . ?
C32 C31 C36 C35 -0.1(13) . . . . ?
P1 C31 C36 C35 -171.4(7) . . . . ?
N P2 C41 C46 13.7(7) . . . . ?
C61 P2 C41 C46 141.6(6) . . . . ?
C51 P2 C41 C46 -102.8(6) . . . . ?
N P2 C41 C42 -172.2(6) . . . . ?
C61 P2 C41 C42 -44.4(7) . . . . ?
C51 P2 C41 C42 71.3(7) . . . . ?
C46 C41 C42 C43 -0.6(13) . . . . ?
P2 C41 C42 C43 -174.7(8) . . . . ?
C41 C42 C43 C44 0.4(16) . . . . ?
C42 C43 C44 C45 -0.7(18) . . . . ?
C43 C44 C45 C46 1.1(17) . . . . ?
C42 C41 C46 C45 1.0(12) . . . . ?
P2 C41 C46 C45 175.2(7) . . . . ?
C44 C45 C46 C41 -1.3(15) . . . . ?
N P2 C51 C56 -15.3(7) . . . . ?
C61 P2 C51 C56 -140.4(6) . . . . ?
C41 P2 C51 C56 103.6(7) . . . . ?
N P2 C51 C52 169.8(6) . . . . ?
C61 P2 C51 C52 44.7(7) . . . . ?
C41 P2 C51 C52 -71.3(7) . . . . ?
C56 C51 C52 C53 0.1(13) . . . . ?
P2 C51 C52 C53 174.9(7) . . . . ?
C51 C52 C53 C54 -0.6(15) . . . . ?
C52 C53 C54 C55 1.3(16) . . . . ?
C53 C54 C55 C56 -1.4(16) . . . . ?
C52 C51 C56 C55 -0.2(13) . . . . ?
P2 C51 C56 C55 -175.1(7) . . . . ?
C54 C55 C56 C51 0.8(15) . . . . ?
N P2 C61 C66 -76.2(7) . . . . ?
C51 P2 C61 C66 44.5(7) . . . . ?
C41 P2 C61 C66 158.1(6) . . . . ?
N P2 C61 C62 100.4(7) . . . . ?
C51 P2 C61 C62 -138.9(6) . . . . ?
C41 P2 C61 C62 -25.3(7) . . . . ?
C66 C61 C62 C63 0.2(12) . . . . ?
P2 C61 C62 C63 -176.4(7) . . . . ?
C61 C62 C63 C64 0.1(14) . . . . ?
C62 C63 C64 C65 -0.4(16) . . . . ?
C63 C64 C65 C66 0.5(16) . . . . ?
C62 C61 C66 C65 -0.1(13) . . . . ?
P2 C61 C66 C65 176.6(7) . . . . ?
C64 C65 C66 C61 -0.2(15) . . . . ?
